data_7044198
loop_
_publ_author_name
'Ponduru, Tharun Teja'
'Dias, H. V. Rasika'

_publ_section_title
;
 Dinuclear zinc(II) pyrazolates with different degrees of
 ring-fluorination and their use in zinc(II) mediated olefin aziridination
;
_journal_name_full 'Dalton Trans.'
_journal_paper_doi 10.1039/C7DT02951A
_journal_year 2017
_chemical_formula_moiety 'C18 H20 F12 N4 O Zn2'
_chemical_formula_sum 'C18 H20 F12 N4 O Zn2'
_chemical_formula_weight 667.12
_chemical_name_common '[{(3,5-(CF3)2Pz)ZnEt}2(\m-THF)]'
_space_group_crystal_system triclinic
_space_group_IT_number 2
_space_group_name_Hall '-P 1'
_space_group_name_H-M_alt 'P -1'
_symmetry_space_group_name_Hall '-P 1'
_symmetry_space_group_name_H-M 'P -1'
_atom_sites_solution_hydrogens geom
_atom_sites_solution_primary dual
_audit_creation_date 2016-12-07
_audit_creation_method
;
Olex2 1.2
(compiled 2016.11.30 svn.r3356 for OlexSys, GUI svn.r5269)
;
_audit_update_record
;
2017-08-02 deposited with the CCDC.
2017-09-11 downloaded from the CCDC.
;
_cell_angle_alpha 74.364(2)
_cell_angle_beta 84.584(2)
_cell_angle_gamma 88.954(2)
_cell_formula_units_Z 4
_cell_length_a 12.5728(8)
_cell_length_b 14.0025(8)
_cell_length_c 14.2851(8)
_cell_measurement_reflns_used 9930
_cell_measurement_temperature 102(2)
_cell_measurement_theta_max 35.70
_cell_measurement_theta_min 2.97
_cell_volume 2411.0(2)
_computing_cell_refinement 'SAINT v8.34A (Bruker, 2013)'
_computing_data_reduction 'SAINT v8.34A (Bruker, 2013)'
_computing_molecular_graphics 'Olex2 (Dolomanov et al., 2009)'
_computing_publication_material 'Olex2 (Dolomanov et al., 2009)'
_computing_structure_refinement 'ShelXL (Sheldrick, 2015)'
_computing_structure_solution 'ShelXT (Sheldrick, 2015)'
_diffrn_ambient_temperature 101.82
_diffrn_detector_area_resol_mean 8
_diffrn_measured_fraction_theta_full 0.993
_diffrn_measured_fraction_theta_max 0.994
_diffrn_measurement_device_type 'Bruker D8 Quest with a Photon 100 CMOS detector'
_diffrn_measurement_method '\f and \w scans'
_diffrn_radiation_monochromator graphite
_diffrn_radiation_type MoK\a
_diffrn_radiation_wavelength 0.71073
_diffrn_reflns_av_R_equivalents 0.0279
_diffrn_reflns_av_unetI/netI 0.0427
_diffrn_reflns_Laue_measured_fraction_full 0.993
_diffrn_reflns_Laue_measured_fraction_max 0.994
_diffrn_reflns_limit_h_max 16
_diffrn_reflns_limit_h_min -16
_diffrn_reflns_limit_k_max 17
_diffrn_reflns_limit_k_min -17
_diffrn_reflns_limit_l_max 18
_diffrn_reflns_limit_l_min -18
_diffrn_reflns_number 22618
_diffrn_reflns_point_group_measured_fraction_full 0.993
_diffrn_reflns_point_group_measured_fraction_max 0.994
_diffrn_reflns_theta_full 25.242
_diffrn_reflns_theta_max 27.000
_diffrn_reflns_theta_min 2.951
_diffrn_source 'sealed tube'
_exptl_absorpt_coefficient_mu 2.102
_exptl_absorpt_correction_T_max 0.7470
_exptl_absorpt_correction_T_min 0.5164
_exptl_absorpt_correction_type multi-scan
_exptl_absorpt_process_details
;
SADABS-2014/5 (Bruker,2014/5) was used for absorption correction.
wR2(int) was 0.0897 before and 0.0469 after correction.
The Ratio of minimum to maximum transmission is 0.6913.
The \l/2 correction factor is 0.00150.
;
_exptl_crystal_colour colourless
_exptl_crystal_colour_primary colourless
_exptl_crystal_density_diffrn 1.838
_exptl_crystal_description plates
_exptl_crystal_F_000 1328
_exptl_crystal_size_max 0.51
_exptl_crystal_size_mid 0.43
_exptl_crystal_size_min 0.1
_refine_diff_density_max 0.757
_refine_diff_density_min -0.818
_refine_diff_density_rms 0.116
_refine_ls_extinction_method none
_refine_ls_goodness_of_fit_ref 1.166
_refine_ls_hydrogen_treatment constr
_refine_ls_matrix_type full
_refine_ls_number_parameters 709
_refine_ls_number_reflns 10459
_refine_ls_number_restraints 34
_refine_ls_restrained_S_all 1.165
_refine_ls_R_factor_all 0.0494
_refine_ls_R_factor_gt 0.0443
_refine_ls_shift/su_max 0.001
_refine_ls_shift/su_mean 0.000
_refine_ls_structure_factor_coef Fsqd
_refine_ls_weighting_details 'w=1/[\s^2^(Fo^2^)+11.0736P] where P=(Fo^2^+2Fc^2^)/3'
_refine_ls_weighting_scheme calc
_refine_ls_wR_factor_gt 0.1115
_refine_ls_wR_factor_ref 0.1141
_reflns_Friedel_coverage 0.000
_reflns_number_gt 9505
_reflns_number_total 10459
_reflns_threshold_expression 'I > 2\s(I)'
_cod_data_source_file c7dt02951a2.cif
_cod_data_source_block rad430_0m_a
_cod_database_code 7044198
_shelx_space_group_comment
;
The symmetry employed for this shelxl refinement is uniquely defined
by the following loop, which should always be used as a source of
symmetry information in preference to the above space-group names.
They are only intended as comments.
;
_shelx_estimated_absorpt_t_max 0.817
_shelx_estimated_absorpt_t_min 0.414
_olex2_refinement_description
;
1. Fixed Uiso
 At 1.2 times of:
  All C(H) groups, All C(H,H) groups, All C(H,H,H,H) groups
 At 1.5 times of:
  All C(H,H,H) groups
2. Restrained distances
 C36-C35 \\sim C36-C35A \\sim C34-C33 \\sim C34A-C33 \\sim C18-C17 \\sim
C18-C17A \\sim C16A-C15 \\sim C16-
 C15
 with sigma of 0.008
 C35A-C34A \\sim C35-C34 \\sim C17A-C16A \\sim C17-C16
 with sigma of 0.008
3. Others
 Sof(H15C)=Sof(H15D)=Sof(H18C)=Sof(H18D)=Sof(C16A)=Sof(H16C)=Sof(H16D)=
 Sof(C17A)=Sof(H17C)=Sof(H17D)=1-FVAR(1)
 Sof(H15A)=Sof(H15B)=Sof(H18A)=Sof(H18B)=Sof(C16)=Sof(H16A)=Sof(H16B)=Sof(C17)=
 Sof(H17A)=Sof(H17B)=FVAR(1)
 Sof(H33C)=Sof(H33D)=Sof(H36C)=Sof(H36D)=Sof(C34A)=Sof(H34C)=Sof(H34D)=
 Sof(C35A)=Sof(H35C)=Sof(H35D)=1-FVAR(2)
 Sof(H33A)=Sof(H33B)=Sof(H36A)=Sof(H36B)=Sof(C34)=Sof(H34A)=Sof(H34B)=Sof(C35)=
 Sof(H35A)=Sof(H35B)=FVAR(2)
4.a Secondary CH2 refined with riding coordinates:
 C11(H11A,H11B), C13(H13A,H13B), C15(H15A,H15B), C15(H15C,H15D), C18(H18A,
 H18B), C18(H18C,H18D), C16(H16A,H16B), C17(H17A,H17B), C16A(H16C,H16D),
 C17A(H17C,H17D), C29(H29A,H29B), C31(H31A,H31B), C33(H33A,H33B), C33(H33C,
 H33D), C36(H36A,H36B), C36(H36C,H36D), C34(H34A,H34B), C35(H35A,H35B),
 C34A(H34C,H34D), C35A(H35C,H35D)
4.b Aromatic/amide H refined with riding coordinates:
 C2(H2), C7(H7), C20(H20), C25(H25)
4.c Idealised Me refined as rotating group:
 C12(H12A,H12B,H12C), C14(H14A,H14B,H14C), C30(H30A,H30B,H30C), C32(H32A,H32B,
 H32C)
;
_shelx_shelxl_version_number 2014/7
_olex2_submission_special_instructions 'No special instructions were received'

loop_
_space_group_symop_operation_xyz
'x, y, z'
'-x, -y, -z'

loop_
_atom_site_label
_atom_site_type_symbol
_atom_site_fract_x
_atom_site_fract_y
_atom_site_fract_z
_atom_site_U_iso_or_equiv
_atom_site_adp_type
_atom_site_occupancy
_atom_site_site_symmetry_order
_atom_site_calc_flag
_atom_site_refinement_flags_posn
_atom_site_refinement_flags_occupancy
_atom_site_disorder_assembly
_atom_site_disorder_group
Zn1 Zn 0.87921(3) 0.12688(3) 0.73453(3) 0.01577(10) Uani 1 1 d . . . .
Zn2 Zn 1.07406(3) 0.29648(3) 0.71329(3) 0.01613(10) Uani 1 1 d . . . .
F1 F 1.0017(2) -0.15419(18) 0.96754(18) 0.0292(5) Uani 1 1 d . . . .
F2 F 0.9845(2) -0.13799(17) 0.81578(18) 0.0259(5) Uani 1 1 d . . . .
F3 F 0.87361(18) -0.06642(18) 0.89787(19) 0.0256(5) Uani 1 1 d . . . .
F4 F 1.3235(2) 0.1161(2) 0.92519(19) 0.0317(6) Uani 1 1 d . . . .
F5 F 1.3290(2) 0.1958(2) 0.77384(19) 0.0328(6) Uani 1 1 d . . . .
F6 F 1.2344(2) 0.2509(2) 0.8801(2) 0.0321(6) Uani 1 1 d . . . .
F7 F 0.69803(19) 0.10138(17) 0.91566(19) 0.0273(5) Uani 1 1 d . . . .
F8 F 0.61880(19) 0.20556(19) 0.80494(19) 0.0287(5) Uani 1 1 d . . . .
F9 F 0.60773(19) 0.22185(19) 0.95133(19) 0.0292(5) Uani 1 1 d . . . .
F10 F 1.06567(19) 0.4159(2) 0.8750(2) 0.0342(6) Uani 1 1 d . . . .
F11 F 0.92959(19) 0.49441(18) 0.91900(18) 0.0250(5) Uani 1 1 d . . . .
F12 F 0.9841(2) 0.52004(19) 0.76707(19) 0.0339(6) Uani 1 1 d . . . .
O1 O 0.9772(2) 0.23877(19) 0.61290(19) 0.0175(5) Uani 1 1 d . . . .
N1 N 1.0184(2) 0.0836(2) 0.7960(2) 0.0171(6) Uani 1 1 d . . . .
N2 N 1.0963(2) 0.1521(2) 0.7876(2) 0.0162(6) Uani 1 1 d . . . .
N3 N 0.8526(2) 0.2404(2) 0.7990(2) 0.0163(6) Uani 1 1 d . . . .
N4 N 0.9309(2) 0.3082(2) 0.7907(2) 0.0167(6) Uani 1 1 d . . . .
C1 C 1.0474(3) -0.0003(3) 0.8598(3) 0.0165(7) Uani 1 1 d . . . .
C2 C 1.1442(3) 0.0118(3) 0.8946(3) 0.0192(7) Uani 1 1 d . . . .
H2 H 1.1826 -0.0351 0.9399 0.023 Uiso 1 1 calc R . . .
C3 C 1.1709(3) 0.1094(3) 0.8466(3) 0.0174(7) Uani 1 1 d . . . .
C4 C 0.9773(3) -0.0898(3) 0.8852(3) 0.0208(8) Uani 1 1 d . . . .
C5 C 1.2648(3) 0.1682(3) 0.8560(3) 0.0209(8) Uani 1 1 d . . . .
C6 C 0.7717(3) 0.2613(3) 0.8585(3) 0.0169(7) Uani 1 1 d . . . .
C7 C 0.7953(3) 0.3425(3) 0.8905(3) 0.0185(7) Uani 1 1 d . . . .
H7 H 0.7524 0.3728 0.9326 0.022 Uiso 1 1 calc R . . .
C8 C 0.8973(3) 0.3687(3) 0.8456(3) 0.0163(7) Uani 1 1 d . . . .
C9 C 0.6733(3) 0.1979(3) 0.8823(3) 0.0186(7) Uani 1 1 d . . . .
C10 C 0.9690(3) 0.4501(3) 0.8525(3) 0.0207(8) Uani 1 1 d . . . .
C11 C 0.7780(3) 0.0626(3) 0.6738(3) 0.0266(9) Uani 1 1 d . . . .
H11A H 0.7178 0.0360 0.7234 0.032 Uiso 1 1 calc R . . .
H11B H 0.7487 0.1143 0.6209 0.032 Uiso 1 1 calc R . . .
C12 C 0.8195(4) -0.0215(3) 0.6309(4) 0.0350(11) Uani 1 1 d . . . .
H12A H 0.8789 0.0031 0.5811 0.052 Uiso 1 1 calc GR . . .
H12B H 0.7619 -0.0454 0.6013 0.052 Uiso 1 1 calc GR . . .
H12C H 0.8444 -0.0759 0.6829 0.052 Uiso 1 1 calc GR . . .
C13 C 1.1646(4) 0.4005(3) 0.6231(3) 0.0291(9) Uani 1 1 d . . . .
H13A H 1.2015 0.3713 0.5732 0.035 Uiso 1 1 calc R . . .
H13B H 1.1169 0.4527 0.5889 0.035 Uiso 1 1 calc R . . .
C14 C 1.2489(4) 0.4510(4) 0.6634(4) 0.0346(10) Uani 1 1 d . . . .
H14A H 1.2873 0.5009 0.6098 0.052 Uiso 1 1 calc GR . . .
H14B H 1.2995 0.4014 0.6951 0.052 Uiso 1 1 calc GR . . .
H14C H 1.2143 0.4832 0.7111 0.052 Uiso 1 1 calc GR . . .
C15 C 1.0412(3) 0.1923(3) 0.5457(3) 0.0250(8) Uani 1 1 d D . . .
H15A H 1.0395 0.1192 0.5713 0.030 Uiso 0.70(2) 1 calc R P A 1
H15B H 1.1164 0.2153 0.5367 0.030 Uiso 0.70(2) 1 calc R P A 1
H15C H 1.0168 0.1235 0.5539 0.030 Uiso 0.30(2) 1 calc R P A 2
H15D H 1.1179 0.1915 0.5566 0.030 Uiso 0.30(2) 1 calc R P A 2
C18 C 0.9102(3) 0.3162(3) 0.5548(3) 0.0250(8) Uani 1 1 d D . . .
H18A H 0.9152 0.3790 0.5735 0.030 Uiso 0.70(2) 1 calc R P A 1
H18B H 0.8344 0.2947 0.5641 0.030 Uiso 0.70(2) 1 calc R P A 1
H18C H 0.9413 0.3828 0.5460 0.030 Uiso 0.30(2) 1 calc R P A 2
H18D H 0.8370 0.3141 0.5877 0.030 Uiso 0.30(2) 1 calc R P A 2
C16 C 0.9908(12) 0.2239(7) 0.4502(7) 0.041(3) Uani 0.70(2) 1 d D P A 1
H16A H 0.9291 0.1810 0.4500 0.049 Uiso 0.70(2) 1 calc R P A 1
H16B H 1.0431 0.2238 0.3939 0.049 Uiso 0.70(2) 1 calc R P A 1
C17 C 0.9557(10) 0.3288(6) 0.4500(4) 0.039(3) Uani 0.70(2) 1 d D P A 1
H17A H 1.0172 0.3755 0.4325 0.047 Uiso 0.70(2) 1 calc R P A 1
H17B H 0.9008 0.3529 0.4040 0.047 Uiso 0.70(2) 1 calc R P A 1
C16A C 1.0225(14) 0.257(2) 0.4454(10) 0.042(7) Uani 0.30(2) 1 d D P A 2
H16C H 1.0300 0.2190 0.3962 0.050 Uiso 0.30(2) 1 calc R P A 2
H16D H 1.0735 0.3138 0.4251 0.050 Uiso 0.30(2) 1 calc R P A 2
C17A C 0.9081(17) 0.2936(18) 0.4576(11) 0.034(5) Uani 0.30(2) 1 d D P A 2
H17C H 0.8939 0.3536 0.4051 0.041 Uiso 0.30(2) 1 calc R P A 2
H17D H 0.8550 0.2414 0.4603 0.041 Uiso 0.30(2) 1 calc R P A 2
Zn3 Zn 0.58151(3) 0.62211(3) 0.71540(3) 0.01459(10) Uani 1 1 d . . . .
Zn4 Zn 0.39756(3) 0.80521(3) 0.69138(3) 0.01444(10) Uani 1 1 d . . . .
F13 F 0.5525(2) 0.4456(2) 0.9010(3) 0.0509(9) Uani 1 1 d . . . .
F14 F 0.4658(3) 0.3727(2) 0.8210(3) 0.0511(9) Uani 1 1 d . . . .
F15 F 0.4103(3) 0.3638(2) 0.9674(2) 0.0540(10) Uani 1 1 d . . . .
F16 F 0.19879(19) 0.77887(17) 0.85107(19) 0.0260(5) Uani 1 1 d . . . .
F17 F 0.1324(2) 0.71996(19) 0.74533(18) 0.0284(5) Uani 1 1 d . . . .
F18 F 0.09656(18) 0.64987(18) 0.89873(19) 0.0276(5) Uani 1 1 d . . . .
F19 F 0.7390(2) 0.59344(17) 0.87003(19) 0.0267(5) Uani 1 1 d . . . .
F20 F 0.8426(2) 0.7039(2) 0.77109(19) 0.0301(6) Uani 1 1 d . . . .
F21 F 0.81848(19) 0.70110(19) 0.92324(19) 0.0284(5) Uani 1 1 d . . . .
F22 F 0.37967(18) 0.92534(19) 0.84586(19) 0.0276(5) Uani 1 1 d . . . .
F23 F 0.4934(2) 1.02902(19) 0.7532(2) 0.0369(7) Uani 1 1 d . . . .
F24 F 0.5051(2) 0.9832(2) 0.9080(2) 0.0365(7) Uani 1 1 d . . . .
O2 O 0.5089(2) 0.73589(18) 0.59354(18) 0.0159(5) Uani 1 1 d . . . .
N5 N 0.4303(2) 0.5925(2) 0.7834(2) 0.0161(6) Uani 1 1 d . . . .
N6 N 0.3551(2) 0.6644(2) 0.7687(2) 0.0158(6) Uani 1 1 d . . . .
N7 N 0.6042(2) 0.7393(2) 0.7708(2) 0.0167(6) Uani 1 1 d . . . .
N8 N 0.5273(2) 0.8095(2) 0.7667(2) 0.0154(6) Uani 1 1 d . . . .
C19 C 0.3890(3) 0.5147(3) 0.8541(3) 0.0171(7) Uani 1 1 d . . . .
C20 C 0.2859(3) 0.5342(3) 0.8870(3) 0.0180(7) Uani 1 1 d . . . .
H20 H 0.2386 0.4926 0.9363 0.022 Uiso 1 1 calc R . . .
C21 C 0.2687(3) 0.6289(3) 0.8305(3) 0.0148(7) Uani 1 1 d . . . .
C22 C 0.4545(3) 0.4240(3) 0.8872(3) 0.0223(8) Uani 1 1 d . . . .
C23 C 0.1737(3) 0.6938(3) 0.8316(3) 0.0171(7) Uani 1 1 d . . . .
C24 C 0.6760(3) 0.7559(3) 0.8283(3) 0.0160(7) Uani 1 1 d . . . .
C25 C 0.6482(3) 0.8375(3) 0.8631(3) 0.0175(7) Uani 1 1 d . . . .
H25 H 0.6847 0.8655 0.9048 0.021 Uiso 1 1 calc R . . .
C26 C 0.5538(3) 0.8677(3) 0.8216(3) 0.0156(7) Uani 1 1 d . . . .
C27 C 0.7693(3) 0.6892(3) 0.8480(3) 0.0197(7) Uani 1 1 d . . . .
C28 C 0.4840(3) 0.9513(3) 0.8324(3) 0.0205(8) Uani 1 1 d . . . .
C29 C 0.6860(3) 0.5428(3) 0.6585(3) 0.0269(9) Uani 1 1 d . . . .
H29A H 0.7354 0.5891 0.6097 0.032 Uiso 1 1 calc R . . .
H29B H 0.7287 0.5053 0.7109 0.032 Uiso 1 1 calc R . . .
C30 C 0.6431(5) 0.4705(4) 0.6099(5) 0.0477(14) Uani 1 1 d . . . .
H30A H 0.5997 0.5060 0.5581 0.072 Uiso 1 1 calc GR . . .
H30B H 0.5990 0.4203 0.6583 0.072 Uiso 1 1 calc GR . . .
H30C H 0.7028 0.4382 0.5816 0.072 Uiso 1 1 calc GR . . .
C31 C 0.3276(3) 0.9143(3) 0.6013(3) 0.0218(8) Uani 1 1 d . . . .
H31A H 0.3829 0.9652 0.5699 0.026 Uiso 1 1 calc R . . .
H31B H 0.3031 0.8880 0.5492 0.026 Uiso 1 1 calc R . . .
C32 C 0.2335(4) 0.9665(3) 0.6404(3) 0.0287(9) Uani 1 1 d . . . .
H32A H 0.2115 1.0221 0.5880 0.043 Uiso 1 1 calc GR . . .
H32B H 0.2546 0.9914 0.6939 0.043 Uiso 1 1 calc GR . . .
H32C H 0.1738 0.9196 0.6646 0.043 Uiso 1 1 calc GR . . .
C33 C 0.4515(3) 0.6961(3) 0.5270(3) 0.0210(8) Uani 1 1 d D . . .
H33A H 0.3732 0.7006 0.5406 0.025 Uiso 0.48(2) 1 calc R P B 1
H33B H 0.4708 0.6262 0.5318 0.025 Uiso 0.48(2) 1 calc R P B 1
H33C H 0.3762 0.7181 0.5284 0.025 Uiso 0.52(2) 1 calc R P B 2
H33D H 0.4521 0.6227 0.5476 0.025 Uiso 0.52(2) 1 calc R P B 2
C36 C 0.5911(3) 0.8064(3) 0.5360(3) 0.0232(8) Uani 1 1 d D . . .
H36A H 0.6593 0.7944 0.5666 0.028 Uiso 0.48(2) 1 calc R P B 1
H36B H 0.5686 0.8753 0.5325 0.028 Uiso 0.48(2) 1 calc R P B 1
H36C H 0.6628 0.7760 0.5381 0.028 Uiso 0.52(2) 1 calc R P B 2
H36D H 0.5927 0.8668 0.5593 0.028 Uiso 0.52(2) 1 calc R P B 2
C34 C 0.4899(9) 0.7632(11) 0.4278(7) 0.026(3) Uani 0.48(2) 1 d D P B 1
H34A H 0.4452 0.8233 0.4118 0.031 Uiso 0.48(2) 1 calc R P B 1
H34B H 0.4869 0.7282 0.3765 0.031 Uiso 0.48(2) 1 calc R P B 1
C35 C 0.6051(8) 0.7910(9) 0.4354(5) 0.024(3) Uani 0.48(2) 1 d D P B 1
H35A H 0.6553 0.7366 0.4316 0.029 Uiso 0.48(2) 1 calc R P B 1
H35B H 0.6288 0.8523 0.3850 0.029 Uiso 0.48(2) 1 calc R P B 1
C34A C 0.5062(16) 0.7334(10) 0.4250(7) 0.041(5) Uani 0.52(2) 1 d D P B 2
H34C H 0.4547 0.7460 0.3748 0.050 Uiso 0.52(2) 1 calc R P B 2
H34D H 0.5620 0.6872 0.4105 0.050 Uiso 0.52(2) 1 calc R P B 2
C35A C 0.5541(11) 0.8294(8) 0.4344(5) 0.037(4) Uani 0.52(2) 1 d D P B 2
H35C H 0.6151 0.8516 0.3844 0.044 Uiso 0.52(2) 1 calc R P B 2
H35D H 0.4998 0.8824 0.4258 0.044 Uiso 0.52(2) 1 calc R P B 2

loop_
_atom_site_aniso_label
_atom_site_aniso_U_11
_atom_site_aniso_U_22
_atom_site_aniso_U_33
_atom_site_aniso_U_23
_atom_site_aniso_U_13
_atom_site_aniso_U_12
Zn1 0.0163(2) 0.0131(2) 0.0183(2) -0.00404(16) -0.00427(16) -0.00050(15)
Zn2 0.0162(2) 0.0140(2) 0.0173(2) -0.00322(16) 0.00042(15) -0.00228(15)
F1 0.0324(13) 0.0209(12) 0.0275(13) 0.0055(10) -0.0034(10) 0.0004(10)
F2 0.0301(13) 0.0197(11) 0.0310(13) -0.0125(10) -0.0006(10) -0.0025(10)
F3 0.0166(11) 0.0236(12) 0.0339(13) -0.0041(10) 0.0013(9) -0.0006(9)
F4 0.0271(13) 0.0383(15) 0.0321(14) -0.0087(11) -0.0167(11) 0.0014(11)
F5 0.0230(12) 0.0497(16) 0.0272(13) -0.0150(12) 0.0063(10) -0.0128(11)
F6 0.0252(13) 0.0304(13) 0.0480(16) -0.0232(12) -0.0036(11) -0.0005(10)
F7 0.0238(12) 0.0140(11) 0.0398(15) 0.0006(10) -0.0032(10) -0.0014(9)
F8 0.0210(12) 0.0319(13) 0.0320(14) -0.0034(11) -0.0105(10) -0.0051(10)
F9 0.0226(12) 0.0290(13) 0.0328(14) -0.0062(11) 0.0084(10) -0.0026(10)
F10 0.0173(12) 0.0291(13) 0.0625(19) -0.0220(13) -0.0075(12) 0.0003(10)
F11 0.0262(12) 0.0241(12) 0.0288(13) -0.0148(10) 0.0001(10) -0.0028(9)
F12 0.0489(16) 0.0234(12) 0.0274(13) -0.0051(10) 0.0038(12) -0.0146(12)
O1 0.0200(13) 0.0160(12) 0.0151(12) -0.0022(10) -0.0012(10) 0.0026(10)
N1 0.0162(15) 0.0150(15) 0.0196(16) -0.0037(12) -0.0024(12) 0.0001(12)
N2 0.0161(14) 0.0156(14) 0.0174(15) -0.0049(12) -0.0022(12) -0.0019(12)
N3 0.0155(14) 0.0141(14) 0.0186(15) -0.0030(12) -0.0019(12) -0.0013(11)
N4 0.0173(15) 0.0144(14) 0.0183(15) -0.0038(12) -0.0023(12) -0.0017(12)
C1 0.0170(17) 0.0161(17) 0.0152(17) -0.0028(13) -0.0004(13) 0.0027(13)
C2 0.0179(17) 0.0221(19) 0.0171(18) -0.0044(14) -0.0022(14) 0.0046(14)
C3 0.0173(17) 0.0204(18) 0.0164(17) -0.0089(14) -0.0006(13) 0.0039(14)
C4 0.0191(18) 0.0200(18) 0.0221(19) -0.0031(15) -0.0041(14) 0.0021(14)
C5 0.0194(18) 0.026(2) 0.0183(18) -0.0081(15) -0.0020(14) 0.0012(15)
C6 0.0152(17) 0.0146(16) 0.0190(18) -0.0009(14) -0.0028(13) 0.0003(13)
C7 0.0182(18) 0.0174(17) 0.0195(18) -0.0042(14) -0.0017(14) 0.0011(14)
C8 0.0172(17) 0.0153(17) 0.0168(17) -0.0047(13) -0.0030(13) 0.0010(13)
C9 0.0161(17) 0.0157(17) 0.0222(19) -0.0016(14) -0.0022(14) -0.0015(14)
C10 0.0202(18) 0.0195(18) 0.0236(19) -0.0085(15) 0.0003(15) -0.0009(15)
C11 0.027(2) 0.022(2) 0.032(2) -0.0068(17) -0.0119(17) -0.0054(16)
C12 0.048(3) 0.023(2) 0.038(3) -0.0124(19) -0.013(2) -0.005(2)
C13 0.038(2) 0.031(2) 0.0183(19) -0.0067(17) 0.0030(17) -0.0129(19)
C14 0.037(2) 0.030(2) 0.035(2) -0.0065(19) 0.004(2) -0.019(2)
C15 0.028(2) 0.028(2) 0.0191(19) -0.0087(16) 0.0009(16) 0.0050(17)
C18 0.032(2) 0.0174(18) 0.025(2) -0.0019(15) -0.0109(17) 0.0063(16)
C16 0.060(7) 0.047(5) 0.018(4) -0.013(4) -0.008(4) 0.016(5)
C17 0.064(7) 0.026(4) 0.024(4) -0.002(3) -0.008(4) 0.006(4)
C16A 0.051(13) 0.064(17) 0.013(8) -0.015(9) -0.001(8) -0.002(11)
C17A 0.040(11) 0.030(11) 0.037(10) -0.012(8) -0.020(8) 0.003(8)
Zn3 0.0165(2) 0.01109(19) 0.0156(2) -0.00340(15) 0.00072(15) -0.00008(15)
Zn4 0.0175(2) 0.01000(19) 0.0148(2) -0.00103(15) -0.00302(15) 0.00026(15)
F13 0.0271(14) 0.0238(14) 0.095(3) 0.0036(15) -0.0281(16) 0.0003(11)
F14 0.070(2) 0.0369(17) 0.054(2) -0.0218(15) -0.0221(17) 0.0309(16)
F15 0.0482(18) 0.0335(16) 0.0514(19) 0.0276(14) 0.0226(15) 0.0175(14)
F16 0.0219(12) 0.0180(11) 0.0417(15) -0.0139(10) -0.0039(10) 0.0014(9)
F17 0.0270(12) 0.0345(14) 0.0256(13) -0.0087(10) -0.0129(10) 0.0116(10)
F18 0.0184(11) 0.0252(12) 0.0328(14) 0.0000(10) 0.0062(10) -0.0007(9)
F19 0.0277(12) 0.0153(11) 0.0355(14) -0.0020(10) -0.0090(10) 0.0014(9)
F20 0.0236(12) 0.0332(14) 0.0293(13) -0.0038(11) 0.0036(10) 0.0053(10)
F21 0.0246(12) 0.0328(13) 0.0306(13) -0.0092(11) -0.0147(10) 0.0043(10)
F22 0.0169(11) 0.0315(13) 0.0393(15) -0.0181(11) -0.0015(10) 0.0008(10)
F23 0.0401(15) 0.0175(12) 0.0448(17) 0.0016(11) 0.0057(12) 0.0092(11)
F24 0.0322(14) 0.0437(16) 0.0490(17) -0.0363(14) -0.0123(12) 0.0074(12)
O2 0.0204(13) 0.0134(12) 0.0129(12) -0.0016(9) -0.0011(10) -0.0043(10)
N5 0.0171(15) 0.0114(14) 0.0182(15) -0.0014(11) -0.0013(12) -0.0001(11)
N6 0.0183(15) 0.0143(14) 0.0151(15) -0.0044(11) -0.0014(12) 0.0002(12)
N7 0.0182(15) 0.0135(14) 0.0180(15) -0.0028(12) -0.0033(12) 0.0017(12)
N8 0.0181(15) 0.0121(14) 0.0158(15) -0.0034(11) -0.0013(11) 0.0009(11)
C19 0.0221(18) 0.0125(16) 0.0153(17) -0.0006(13) -0.0029(14) -0.0007(14)
C20 0.0196(18) 0.0157(17) 0.0166(17) -0.0012(14) 0.0005(14) -0.0024(14)
C21 0.0165(17) 0.0139(16) 0.0133(16) -0.0021(13) -0.0015(13) -0.0038(13)
C22 0.0199(18) 0.0148(17) 0.027(2) 0.0018(15) 0.0020(15) 0.0005(14)
C23 0.0174(17) 0.0166(17) 0.0160(17) -0.0021(14) -0.0016(13) -0.0020(14)
C24 0.0168(17) 0.0155(17) 0.0146(17) -0.0023(13) -0.0008(13) -0.0003(13)
C25 0.0196(18) 0.0195(18) 0.0139(17) -0.0049(14) -0.0025(13) -0.0019(14)
C26 0.0183(17) 0.0147(16) 0.0137(16) -0.0043(13) 0.0014(13) -0.0017(13)
C27 0.0200(18) 0.0181(18) 0.0207(19) -0.0036(14) -0.0040(14) -0.0005(14)
C28 0.0172(17) 0.0222(19) 0.024(2) -0.0092(15) -0.0016(14) 0.0006(15)
C29 0.027(2) 0.028(2) 0.028(2) -0.0113(17) -0.0010(17) 0.0084(17)
C30 0.048(3) 0.044(3) 0.061(4) -0.035(3) 0.006(3) 0.005(2)
C31 0.028(2) 0.0181(18) 0.0189(18) -0.0037(15) -0.0055(15) 0.0059(15)
C32 0.033(2) 0.023(2) 0.028(2) -0.0041(17) -0.0033(18) 0.0111(17)
C33 0.030(2) 0.0180(18) 0.0166(18) -0.0055(14) -0.0059(15) -0.0051(15)
C36 0.025(2) 0.0186(18) 0.0204(19) 0.0019(15) 0.0043(15) -0.0076(15)
C34 0.034(6) 0.033(8) 0.010(5) -0.005(4) -0.004(4) 0.001(5)
C35 0.024(5) 0.028(5) 0.019(4) -0.008(4) 0.008(3) 0.001(4)
C34A 0.064(10) 0.037(8) 0.027(6) -0.018(5) 0.007(5) -0.016(7)
C35A 0.056(8) 0.031(6) 0.023(5) -0.008(4) 0.008(4) -0.021(5)

loop_
_atom_type_symbol
_atom_type_description
_atom_type_scat_dispersion_real
_atom_type_scat_dispersion_imag
_atom_type_scat_source
C C 0.0033 0.0016 'International Tables Vol C Tables 4.2.6.8 and 6.1.1.4'
H H 0.0000 0.0000 'International Tables Vol C Tables 4.2.6.8 and 6.1.1.4'
F F 0.0171 0.0103 'International Tables Vol C Tables 4.2.6.8 and 6.1.1.4'
N N 0.0061 0.0033 'International Tables Vol C Tables 4.2.6.8 and 6.1.1.4'
O O 0.0106 0.0060 'International Tables Vol C Tables 4.2.6.8 and 6.1.1.4'
Zn Zn 0.2839 1.4301 'International Tables Vol C Tables 4.2.6.8 and 6.1.1.4'

loop_
_geom_angle_atom_site_label_1
_geom_angle_atom_site_label_2
_geom_angle_atom_site_label_3
_geom_angle
N1 Zn1 O1 87.70(11)
N1 Zn1 N3 94.58(13)
N3 Zn1 O1 86.17(11)
C11 Zn1 O1 107.77(15)
C11 Zn1 N1 133.89(16)
C11 Zn1 N3 128.71(16)
N2 Zn2 O1 87.52(11)
N2 Zn2 N4 94.12(12)
N4 Zn2 O1 86.23(11)
C13 Zn2 O1 103.64(14)
C13 Zn2 N2 134.93(17)
C13 Zn2 N4 129.61(17)
Zn2 O1 Zn1 95.78(10)
C15 O1 Zn1 112.9(2)
C15 O1 Zn2 114.4(2)
C15 O1 C18 108.3(3)
C18 O1 Zn1 112.5(2)
C18 O1 Zn2 112.7(2)
N2 N1 Zn1 119.3(2)
C1 N1 Zn1 132.7(3)
C1 N1 N2 107.2(3)
N1 N2 Zn2 120.1(2)
C3 N2 Zn2 131.4(3)
C3 N2 N1 107.6(3)
N4 N3 Zn1 119.6(2)
C6 N3 Zn1 133.0(3)
C6 N3 N4 107.2(3)
N3 N4 Zn2 119.6(2)
C8 N4 Zn2 132.3(3)
C8 N4 N3 107.8(3)
N1 C1 C2 111.3(3)
N1 C1 C4 120.1(3)
C2 C1 C4 128.5(3)
C1 C2 H2 128.7
C3 C2 C1 102.6(3)
C3 C2 H2 128.7
N2 C3 C2 111.2(3)
N2 C3 C5 120.0(3)
C2 C3 C5 128.7(3)
F1 C4 F2 107.2(3)
F1 C4 F3 107.4(3)
F1 C4 C1 111.3(3)
F2 C4 F3 106.1(3)
F2 C4 C1 112.8(3)
F3 C4 C1 111.6(3)
F4 C5 C3 111.0(3)
F5 C5 F4 107.2(3)
F5 C5 F6 106.8(3)
F5 C5 C3 112.9(3)
F6 C5 F4 107.5(3)
F6 C5 C3 111.2(3)
N3 C6 C7 111.4(3)
N3 C6 C9 119.6(3)
C7 C6 C9 129.1(4)
C6 C7 H7 128.7
C6 C7 C8 102.7(3)
C8 C7 H7 128.7
N4 C8 C7 110.9(3)
N4 C8 C10 119.8(3)
C7 C8 C10 129.3(3)
F7 C9 C6 110.9(3)
F8 C9 F7 106.6(3)
F8 C9 F9 107.8(3)
F8 C9 C6 112.7(3)
F9 C9 F7 107.5(3)
F9 C9 C6 111.1(3)
F10 C10 F12 106.2(3)
F10 C10 C8 111.2(3)
F11 C10 F10 108.2(3)
F11 C10 F12 107.4(3)
F11 C10 C8 111.9(3)
F12 C10 C8 111.5(3)
Zn1 C11 H11A 107.8
Zn1 C11 H11B 107.8
H11A C11 H11B 107.2
C12 C11 Zn1 117.8(3)
C12 C11 H11A 107.8
C12 C11 H11B 107.8
C11 C12 H12A 109.5
C11 C12 H12B 109.5
C11 C12 H12C 109.5
H12A C12 H12B 109.5
H12A C12 H12C 109.5
H12B C12 H12C 109.5
Zn2 C13 H13A 107.5
Zn2 C13 H13B 107.5
H13A C13 H13B 107.0
C14 C13 Zn2 119.1(3)
C14 C13 H13A 107.5
C14 C13 H13B 107.5
C13 C14 H14A 109.5
C13 C14 H14B 109.5
C13 C14 H14C 109.5
H14A C14 H14B 109.5
H14A C14 H14C 109.5
H14B C14 H14C 109.5
O1 C15 H15A 110.6
O1 C15 H15B 110.6
O1 C15 H15C 111.0
O1 C15 H15D 111.0
O1 C15 C16 105.8(5)
O1 C15 C16A 103.9(11)
H15A C15 H15B 108.7
H15C C15 H15D 109.0
C16 C15 H15A 110.6
C16 C15 H15B 110.6
C16A C15 H15C 111.0
C16A C15 H15D 111.0
O1 C18 H18A 110.9
O1 C18 H18B 110.9
O1 C18 H18C 110.5
O1 C18 H18D 110.5
O1 C18 C17 104.4(4)
O1 C18 C17A 106.0(7)
H18A C18 H18B 108.9
H18C C18 H18D 108.7
C17 C18 H18A 110.9
C17 C18 H18B 110.9
C17A C18 H18C 110.5
C17A C18 H18D 110.5
C15 C16 H16A 111.6
C15 C16 H16B 111.6
C15 C16 C17 100.7(6)
H16A C16 H16B 109.4
C17 C16 H16A 111.6
C17 C16 H16B 111.6
C18 C17 C16 102.6(7)
C18 C17 H17A 111.2
C18 C17 H17B 111.2
C16 C17 H17A 111.2
C16 C17 H17B 111.2
H17A C17 H17B 109.2
C15 C16A H16C 110.9
C15 C16A H16D 110.9
C15 C16A C17A 104.1(10)
H16C C16A H16D 109.0
C17A C16A H16C 110.9
C17A C16A H16D 110.9
C18 C17A C16A 99.3(14)
C18 C17A H17C 111.9
C18 C17A H17D 111.9
C16A C17A H17C 111.9
C16A C17A H17D 111.9
H17C C17A H17D 109.6
N5 Zn3 O2 87.82(11)
N7 Zn3 O2 84.90(11)
N7 Zn3 N5 93.95(13)
C29 Zn3 O2 109.26(15)
C29 Zn3 N5 132.82(16)
C29 Zn3 N7 130.09(16)
N6 Zn4 O2 86.86(11)
N6 Zn4 N8 94.11(12)
N8 Zn4 O2 86.13(11)
C31 Zn4 O2 104.96(13)
C31 Zn4 N6 135.07(15)
C31 Zn4 N8 129.25(15)
Zn3 O2 Zn4 96.55(10)
C33 O2 Zn3 116.1(2)
C33 O2 Zn4 112.6(2)
C36 O2 Zn3 110.3(2)
C36 O2 Zn4 111.8(2)
C36 O2 C33 109.0(3)
N6 N5 Zn3 119.9(2)
C19 N5 Zn3 131.9(3)
C19 N5 N6 107.6(3)
N5 N6 Zn4 119.6(2)
C21 N6 Zn4 131.2(3)
C21 N6 N5 107.2(3)
N8 N7 Zn3 119.8(2)
C24 N7 Zn3 131.8(3)
C24 N7 N8 107.4(3)
N7 N8 Zn4 119.6(2)
C26 N8 Zn4 132.9(3)
C26 N8 N7 107.4(3)
N5 C19 C20 110.9(3)
N5 C19 C22 119.9(3)
C20 C19 C22 129.2(3)
C19 C20 H20 128.5
C21 C20 C19 103.0(3)
C21 C20 H20 128.5
N6 C21 C20 111.2(3)
N6 C21 C23 118.8(3)
C20 C21 C23 129.9(3)
F13 C22 F14 105.5(4)
F13 C22 C19 112.1(3)
F14 C22 C19 111.7(3)
F15 C22 F13 109.1(4)
F15 C22 F14 106.5(4)
F15 C22 C19 111.6(3)
F16 C23 C21 111.5(3)
F17 C23 F16 106.1(3)
F17 C23 C21 112.3(3)
F18 C23 F16 107.3(3)
F18 C23 F17 107.6(3)
F18 C23 C21 111.8(3)
N7 C24 C25 111.2(3)
N7 C24 C27 119.8(3)
C25 C24 C27 129.0(3)
C24 C25 H25 128.8
C26 C25 C24 102.4(3)
C26 C25 H25 128.8
N8 C26 C25 111.5(3)
N8 C26 C28 120.1(3)
C25 C26 C28 128.3(3)
F19 C27 C24 110.9(3)
F20 C27 F19 106.7(3)
F20 C27 C24 112.5(3)
F21 C27 F19 107.2(3)
F21 C27 F20 107.3(3)
F21 C27 C24 111.9(3)
F22 C28 C26 111.8(3)
F23 C28 F22 105.5(3)
F23 C28 C26 112.7(3)
F24 C28 F22 107.1(3)
F24 C28 F23 107.5(3)
F24 C28 C26 111.8(3)
Zn3 C29 H29A 108.0
Zn3 C29 H29B 108.0
H29A C29 H29B 107.2
C30 C29 Zn3 117.2(3)
C30 C29 H29A 108.0
C30 C29 H29B 108.0
C29 C30 H30A 109.5
C29 C30 H30B 109.5
C29 C30 H30C 109.5
H30A C30 H30B 109.5
H30A C30 H30C 109.5
H30B C30 H30C 109.5
Zn4 C31 H31A 107.5
Zn4 C31 H31B 107.5
H31A C31 H31B 107.0
C32 C31 Zn4 119.4(3)
C32 C31 H31A 107.5
C32 C31 H31B 107.5
C31 C32 H32A 109.5
C31 C32 H32B 109.5
C31 C32 H32C 109.5
H32A C32 H32B 109.5
H32A C32 H32C 109.5
H32B C32 H32C 109.5
O2 C33 H33A 111.3
O2 C33 H33B 111.3
O2 C33 H33C 110.0
O2 C33 H33D 110.0
O2 C33 C34 102.5(6)
O2 C33 C34A 108.5(6)
H33A C33 H33B 109.2
H33C C33 H33D 108.4
C34 C33 H33A 111.3
C34 C33 H33B 111.3
C34A C33 H33C 110.0
C34A C33 H33D 110.0
O2 C36 H36A 110.2
O2 C36 H36B 110.2
O2 C36 H36C 111.4
O2 C36 H36D 111.4
O2 C36 C35 107.4(4)
O2 C36 C35A 102.0(5)
H36A C36 H36B 108.5
H36C C36 H36D 109.2
C35 C36 H36A 110.2
C35 C36 H36B 110.2
C35A C36 H36C 111.4
C35A C36 H36D 111.4
C33 C34 H34A 110.6
C33 C34 H34B 110.6
C33 C34 C35 105.8(7)
H34A C34 H34B 108.7
C35 C34 H34A 110.6
C35 C34 H34B 110.6
C36 C35 C34 98.6(8)
C36 C35 H35A 112.1
C36 C35 H35B 112.1
C34 C35 H35A 112.1
C34 C35 H35B 112.1
H35A C35 H35B 109.7
C33 C34A H34C 112.0
C33 C34A H34D 112.0
C33 C34A C35A 98.9(6)
H34C C34A H34D 109.7
C35A C34A H34C 112.0
C35A C34A H34D 112.0
C36 C35A C34A 106.5(9)
C36 C35A H35C 110.4
C36 C35A H35D 110.4
C34A C35A H35C 110.4
C34A C35A H35D 110.4
H35C C35A H35D 108.6

loop_
_geom_bond_atom_site_label_1
_geom_bond_atom_site_label_2
_geom_bond_distance
Zn1 O1 2.278(3)
Zn1 N1 2.041(3)
Zn1 N3 2.048(3)
Zn1 C11 1.963(4)
Zn2 O1 2.277(3)
Zn2 N2 2.042(3)
Zn2 N4 2.049(3)
Zn2 C13 1.962(4)
F1 C4 1.333(5)
F2 C4 1.337(5)
F3 C4 1.346(4)
F4 C5 1.335(5)
F5 C5 1.329(5)
F6 C5 1.335(5)
F7 C9 1.348(4)
F8 C9 1.333(5)
F9 C9 1.333(5)
F10 C10 1.334(5)
F11 C10 1.322(5)
F12 C10 1.343(5)
O1 C15 1.472(5)
O1 C18 1.479(4)
N1 N2 1.358(4)
N1 C1 1.346(5)
N2 C3 1.343(5)
N3 N4 1.356(4)
N3 C6 1.344(5)
N4 C8 1.339(5)
C1 C2 1.387(5)
C1 C4 1.489(5)
C2 H2 0.9500
C2 C3 1.385(5)
C3 C5 1.488(5)
C6 C7 1.381(5)
C6 C9 1.494(5)
C7 H7 0.9500
C7 C8 1.388(5)
C8 C10 1.495(5)
C11 H11A 0.9900
C11 H11B 0.9900
C11 C12 1.528(6)
C12 H12A 0.9800
C12 H12B 0.9800
C12 H12C 0.9800
C13 H13A 0.9900
C13 H13B 0.9900
C13 C14 1.522(6)
C14 H14A 0.9800
C14 H14B 0.9800
C14 H14C 0.9800
C15 H15A 0.9900
C15 H15B 0.9900
C15 H15C 0.9900
C15 H15D 0.9900
C15 C16 1.512(6)
C15 C16A 1.513(7)
C18 H18A 0.9900
C18 H18B 0.9900
C18 H18C 0.9900
C18 H18D 0.9900
C18 C17 1.516(6)
C18 C17A 1.507(7)
C16 H16A 0.9900
C16 H16B 0.9900
C16 C17 1.526(8)
C17 H17A 0.9900
C17 H17B 0.9900
C16A H16C 0.9900
C16A H16D 0.9900
C16A C17A 1.527(9)
C17A H17C 0.9900
C17A H17D 0.9900
Zn3 O2 2.270(3)
Zn3 N5 2.047(3)
Zn3 N7 2.040(3)
Zn3 C29 1.962(4)
Zn4 O2 2.273(3)
Zn4 N6 2.036(3)
Zn4 N8 2.047(3)
Zn4 C31 1.966(4)
F13 C22 1.319(5)
F14 C22 1.330(5)
F15 C22 1.308(5)
F16 C23 1.343(4)
F17 C23 1.339(4)
F18 C23 1.329(4)
F19 C27 1.345(4)
F20 C27 1.339(5)
F21 C27 1.338(5)
F22 C28 1.350(4)
F23 C28 1.340(5)
F24 C28 1.326(5)
O2 C33 1.472(4)
O2 C36 1.470(4)
N5 N6 1.357(4)
N5 C19 1.343(5)
N6 C21 1.346(5)
N7 N8 1.361(4)
N7 C24 1.340(5)
N8 C26 1.339(5)
C19 C20 1.384(5)
C19 C22 1.492(5)
C20 H20 0.9500
C20 C21 1.379(5)
C21 C23 1.489(5)
C24 C25 1.391(5)
C24 C27 1.487(5)
C25 H25 0.9500
C25 C26 1.385(5)
C26 C28 1.483(5)
C29 H29A 0.9900
C29 H29B 0.9900
C29 C30 1.506(7)
C30 H30A 0.9800
C30 H30B 0.9800
C30 H30C 0.9800
C31 H31A 0.9900
C31 H31B 0.9900
C31 C32 1.520(6)
C32 H32A 0.9800
C32 H32B 0.9800
C32 H32C 0.9800
C33 H33A 0.9900
C33 H33B 0.9900
C33 H33C 0.9900
C33 H33D 0.9900
C33 C34 1.514(6)
C33 C34A 1.511(6)
C36 H36A 0.9900
C36 H36B 0.9900
C36 H36C 0.9900
C36 H36D 0.9900
C36 C35 1.503(6)
C36 C35A 1.515(6)
C34 H34A 0.9900
C34 H34B 0.9900
C34 C35 1.527(9)
C35 H35A 0.9900
C35 H35B 0.9900
C34A H34C 0.9900
C34A H34D 0.9900
C34A C35A 1.527(8)
C35A H35C 0.9900
C35A H35D 0.9900
